data_4074650
loop_
_publ_author_name
'Shapiro, Pamela J.'
'Zehnder, Ralph'
'Foo, David M.'
'Perrotin, Philippe'
'Budzelaar, Peter H. M.'
'Leitch, Sharon'
'Twamley, Brendan'

_publ_section_title
;
 ansa-Chromocene Complexes. 2. Isocyanide Derivatives of Cr(II) and
 Cr(III), Their Syntheses, X-ray Crystal Structures, and Physical
 Properties
;
_journal_issue 3
_journal_name_full Organometallics
_journal_page_first 719
_journal_paper_doi 10.1021/om050710j
_journal_volume 25
_journal_year 2006
_chemical_formula_moiety 'C40 H44 Cr2 N2'
_chemical_formula_sum 'C40 H44 Cr2 N2'
_chemical_formula_weight 656.77
_chemical_name_common Me4C2Cp2CrCNC6H4NCCrCp2C2Me4
_chemical_name_systematic
; 
 ? 
;
_space_group_IT_number 14
_symmetry_cell_setting monoclinic
_symmetry_space_group_name_Hall '-P 2yn'
_symmetry_space_group_name_H-M 'P 1 21/n 1'
_atom_sites_solution_hydrogens geom
_atom_sites_solution_primary direct
_atom_sites_solution_secondary difmap
_audit_creation_method SHELXL-97
_cell_angle_alpha 90.00
_cell_angle_beta 107.79(4)
_cell_angle_gamma 90.00
_cell_formula_units_Z 2
_cell_length_a 10.551(9)
_cell_length_b 9.168(8)
_cell_length_c 17.063(18)
_cell_measurement_reflns_used 191
_cell_measurement_temperature 81(2)
_cell_measurement_theta_max 18.84
_cell_measurement_theta_min 3.01
_cell_volume 1572(3)
_computing_cell_refinement 'Bruker SAINT+ v. 6.22'
_computing_data_collection 'Bruker SMART v. 5.625'
_computing_data_reduction 'Bruker SAINT+ v. 6.22'
_computing_molecular_graphics 'XP, Bruker SHELXTL v. 6.10'
_computing_publication_material 'XCIF, Bruker SHELXTL v. 6.10'
_computing_structure_refinement 'XL, Bruker SHELXTL v. 6.10'
_computing_structure_solution 'XS, Bruker SHELXTL v. 6.10'
_diffrn_ambient_temperature 81(2)
_diffrn_detector_area_resol_mean 8.3
_diffrn_measured_fraction_theta_full 0.986
_diffrn_measured_fraction_theta_max 0.986
_diffrn_measurement_device_type 'Bruker/Siemens SMART APEX'
_diffrn_measurement_method \w
_diffrn_radiation_monochromator graphite
_diffrn_radiation_source 'normal-focus sealed tube'
_diffrn_radiation_type MoK\a
_diffrn_radiation_wavelength 0.71073
_diffrn_reflns_av_R_equivalents 0.1740
_diffrn_reflns_av_sigmaI/netI 0.1781
_diffrn_reflns_limit_h_max 10
_diffrn_reflns_limit_h_min -12
_diffrn_reflns_limit_k_max 10
_diffrn_reflns_limit_k_min -11
_diffrn_reflns_limit_l_max 20
_diffrn_reflns_limit_l_min -20
_diffrn_reflns_number 10327
_diffrn_reflns_theta_full 25.47
_diffrn_reflns_theta_max 25.47
_diffrn_reflns_theta_min 2.03
_diffrn_standards_number 0
_exptl_absorpt_coefficient_mu 0.724
_exptl_absorpt_correction_T_max 0.9786
_exptl_absorpt_correction_T_min 0.8512
_exptl_absorpt_correction_type multi-scan
_exptl_absorpt_process_details 'SADABS; Bruker, 2001'
_exptl_crystal_colour orange
_exptl_crystal_density_diffrn 1.388
_exptl_crystal_density_method 'not measured'
_exptl_crystal_description plate
_exptl_crystal_F_000 692
_exptl_crystal_size_max 0.23
_exptl_crystal_size_mid 0.08
_exptl_crystal_size_min 0.03
_refine_diff_density_max 0.927
_refine_diff_density_min -0.773
_refine_diff_density_rms 0.116
_refine_ls_extinction_method none
_refine_ls_goodness_of_fit_ref 0.894
_refine_ls_hydrogen_treatment constr
_refine_ls_matrix_type full
_refine_ls_number_parameters 199
_refine_ls_number_reflns 2873
_refine_ls_number_restraints 12
_refine_ls_restrained_S_all 0.894
_refine_ls_R_factor_all 0.1412
_refine_ls_R_factor_gt 0.0640
_refine_ls_shift/su_max 0.000
_refine_ls_shift/su_mean 0.000
_refine_ls_structure_factor_coef Fsqd
_refine_ls_weighting_details 'calc w=1/[\s^2^(Fo^2^)+(0.0565P)^2^] where P=(Fo^2^+2Fc^2^)/3'
_refine_ls_weighting_scheme calc
_refine_ls_wR_factor_gt 0.1251
_refine_ls_wR_factor_ref 0.1520
_reflns_number_gt 1466
_reflns_number_total 2873
_reflns_threshold_expression I>2\s(I)
_cod_data_source_file om050710jsi20050817_120056.cif
_cod_data_source_block bt403
_cod_depositor_comments
;
The following automatic conversions were performed:

'_symmetry_cell_setting' value 'Monoclinic' changed to 'monoclinic'
according to /home/saulius/struct/CIF-dictionaries/cif_core.dic
dictionary named 'cif_core.dic' version 2.4.1 from 2010-06-29.

Automatic conversion script
Id: cif_fix_values 1715 2011-07-08 13:25:40Z adriana 
;
_cod_original_sg_symbol_H-M P2(1)/n
_cod_database_code 4074650

loop_
_symmetry_equiv_pos_as_xyz
'x, y, z'
'-x+1/2, y+1/2, -z+1/2'
'-x, -y, -z'
'x-1/2, -y-1/2, z-1/2'

loop_
_atom_site_label
_atom_site_type_symbol
_atom_site_fract_x
_atom_site_fract_y
_atom_site_fract_z
_atom_site_U_iso_or_equiv
_atom_site_adp_type
_atom_site_occupancy
_atom_site_symmetry_multiplicity
_atom_site_calc_flag
_atom_site_refinement_flags
C1 C 0.5849(4) 1.0067(6) 0.6642(3) 0.0190(13) Uani 1 1 d .
H1A H 0.6271 0.9314 0.6378 0.023 Uiso 1 1 calc R
C2 C 0.6522(5) 1.1068(6) 0.7239(3) 0.0237(14) Uani 1 1 d .
H2A H 0.7509 1.1135 0.7488 0.028 Uiso 1 1 calc R
C3 C 0.5564(5) 1.2001(6) 0.7426(3) 0.0220(14) Uani 1 1 d .
H3A H 0.5762 1.2835 0.7823 0.026 Uiso 1 1 calc R
C4 C 0.4289(5) 1.1549(6) 0.6931(3) 0.0210(14) Uani 1 1 d .
H4A H 0.3425 1.2023 0.6908 0.025 Uiso 1 1 calc R
C5 C 0.4452(5) 1.0372(6) 0.6430(3) 0.0189(12) Uani 1 1 d .
C6 C 0.3330(5) 0.9510(6) 0.5814(3) 0.0209(13) Uani 1 1 d .
C7 C 0.2515(5) 0.8676(6) 0.6323(3) 0.0201(13) Uani 1 1 d .
C8 C 0.3477(5) 0.8356(6) 0.7189(3) 0.0167(12) Uani 1 1 d U
C9 C 0.3398(5) 0.8995(6) 0.7935(3) 0.0193(13) Uani 1 1 d .
H9A H 0.2660 0.9628 0.7994 0.023 Uiso 1 1 calc R
C10 C 0.4500(5) 0.8497(6) 0.8586(3) 0.0225(14) Uani 1 1 d .
H10A H 0.4685 0.8737 0.9182 0.027 Uiso 1 1 calc R
C11 C 0.5290(5) 0.7567(7) 0.8247(3) 0.0236(14) Uani 1 1 d .
H11A H 0.6119 0.7044 0.8564 0.028 Uiso 1 1 calc R
C12 C 0.4660(5) 0.7481(6) 0.7383(3) 0.0202(13) Uani 1 1 d .
H12A H 0.4963 0.6878 0.6986 0.024 Uiso 1 1 calc R
C13 C 0.1884(5) 0.7258(6) 0.5908(3) 0.0250(14) Uani 1 1 d .
H13A H 0.1374 0.6804 0.6236 0.038 Uiso 1 1 calc R
H13B H 0.2586 0.6588 0.5867 0.038 Uiso 1 1 calc R
H13C H 0.1290 0.7474 0.5355 0.038 Uiso 1 1 calc R
C14 C 0.1361(4) 0.9631(7) 0.6416(3) 0.0231(13) Uani 1 1 d .
H14A H 0.0870 0.9093 0.6727 0.035 Uiso 1 1 calc R
H14B H 0.0759 0.9875 0.5870 0.035 Uiso 1 1 calc R
H14C H 0.1723 1.0530 0.6711 0.035 Uiso 1 1 calc R
C15 C 0.3940(5) 0.8441(6) 0.5338(3) 0.0230(14) Uani 1 1 d .
H15A H 0.4450 0.8986 0.5042 0.034 Uiso 1 1 calc R
H15B H 0.3229 0.7893 0.4944 0.034 Uiso 1 1 calc R
H15C H 0.4532 0.7763 0.5725 0.034 Uiso 1 1 calc R
C16 C 0.2477(5) 1.0572(6) 0.5169(3) 0.0235(14) Uani 1 1 d .
H16A H 0.3033 1.1041 0.4875 0.035 Uiso 1 1 calc R
H16B H 0.2100 1.1317 0.5445 0.035 Uiso 1 1 calc R
H16C H 0.1755 1.0034 0.4777 0.035 Uiso 1 1 calc R
C17 C 0.6458(5) 1.0247(6) 0.8689(3) 0.0179(12) Uani 1 1 d U
C18 C 0.8646(5) 1.0299(6) 0.9662(3) 0.0176(12) Uani 1 1 d .
C19 C 0.9319(5) 0.9567(6) 0.9200(3) 0.0187(13) Uani 1 1 d .
H19A H 0.8857 0.9271 0.8653 0.022 Uiso 1 1 calc R
C20 C 1.0674(5) 0.9264(6) 0.9534(3) 0.0183(13) Uani 1 1 d .
H20A H 1.1134 0.8762 0.9216 0.022 Uiso 1 1 calc R
Cr1 Cr 0.51868(8) 0.97390(10) 0.77035(5) 0.0192(3) Uani 1 1 d .
N1 N 0.7261(4) 1.0628(5) 0.9346(3) 0.0204(11) Uani 1 1 d .

loop_
_atom_site_aniso_label
_atom_site_aniso_U_11
_atom_site_aniso_U_22
_atom_site_aniso_U_33
_atom_site_aniso_U_23
_atom_site_aniso_U_13
_atom_site_aniso_U_12
C1 0.009(2) 0.037(4) 0.012(2) 0.006(3) 0.006(2) 0.003(2)
C2 0.011(3) 0.043(4) 0.017(3) 0.012(3) 0.005(2) 0.000(2)
C3 0.026(3) 0.030(4) 0.012(3) 0.003(3) 0.009(2) -0.005(3)
C4 0.018(3) 0.034(4) 0.012(3) 0.003(3) 0.006(2) -0.004(2)
C5 0.016(3) 0.033(3) 0.011(2) 0.006(3) 0.008(2) 0.003(2)
C6 0.016(3) 0.031(4) 0.014(3) -0.003(3) 0.002(2) 0.000(2)
C7 0.012(3) 0.031(4) 0.018(3) 0.002(3) 0.006(2) 0.002(2)
C8 0.0159(14) 0.0178(15) 0.0168(15) 0.0004(10) 0.0057(9) -0.0022(9)
C9 0.015(3) 0.026(4) 0.021(3) 0.002(3) 0.010(2) -0.005(2)
C10 0.024(3) 0.032(4) 0.013(3) 0.000(3) 0.008(2) -0.011(3)
C11 0.013(3) 0.036(4) 0.020(3) 0.008(3) 0.002(2) -0.003(2)
C12 0.014(3) 0.021(3) 0.023(3) -0.002(3) 0.001(2) -0.001(2)
C13 0.020(3) 0.037(4) 0.018(3) 0.001(3) 0.006(2) -0.004(3)
C14 0.010(2) 0.039(4) 0.022(3) -0.002(3) 0.008(2) -0.001(2)
C15 0.018(3) 0.031(4) 0.020(3) 0.002(3) 0.006(2) 0.001(2)
C16 0.014(3) 0.036(4) 0.017(3) 0.000(3) -0.001(2) 0.001(2)
C17 0.0174(14) 0.0190(15) 0.0183(14) 0.0006(10) 0.0070(9) 0.0004(9)
C18 0.012(2) 0.022(3) 0.019(3) 0.002(3) 0.005(2) -0.003(2)
C19 0.017(3) 0.022(3) 0.013(3) -0.001(3) -0.002(2) -0.005(2)
C20 0.012(3) 0.023(3) 0.019(3) -0.001(3) 0.005(2) -0.001(2)
Cr1 0.0087(4) 0.0325(6) 0.0156(4) 0.0017(5) 0.0023(3) -0.0025(4)
N1 0.011(2) 0.029(3) 0.021(2) 0.001(2) 0.005(2) -0.0008(19)

loop_
_atom_type_symbol
_atom_type_description
_atom_type_scat_dispersion_real
_atom_type_scat_dispersion_imag
_atom_type_scat_source
C C 0.0033 0.0016 'International Tables Vol C Tables 4.2.6.8 and 6.1.1.4'
H H 0.0000 0.0000 'International Tables Vol C Tables 4.2.6.8 and 6.1.1.4'
N N 0.0061 0.0033 'International Tables Vol C Tables 4.2.6.8 and 6.1.1.4'
Cr Cr 0.3209 0.6236 'International Tables Vol C Tables 4.2.6.8 and 6.1.1.4'

loop_
_geom_angle_atom_site_label_1
_geom_angle_atom_site_label_2
_geom_angle_atom_site_label_3
_geom_angle
_geom_angle_site_symmetry_1
_geom_angle_site_symmetry_3
C2 C1 C5 108.1(5) . .
C2 C1 Cr1 72.6(3) . .
C5 C1 Cr1 70.5(3) . .
C2 C1 H1A 125.9 . .
C5 C1 H1A 125.9 . .
Cr1 C1 H1A 125.9 . .
C1 C2 C3 108.7(5) . .
C1 C2 Cr1 69.9(3) . .
C3 C2 Cr1 71.1(3) . .
C1 C2 H2A 125.7 . .
C3 C2 H2A 125.7 . .
Cr1 C2 H2A 125.7 . .
C4 C3 C2 107.4(5) . .
C4 C3 Cr1 69.5(3) . .
C2 C3 Cr1 70.7(3) . .
C4 C3 H3A 126.3 . .
C2 C3 H3A 126.3 . .
Cr1 C3 H3A 126.3 . .
C3 C4 C5 108.3(5) . .
C3 C4 Cr1 72.5(3) . .
C5 C4 Cr1 70.8(3) . .
C3 C4 H4A 125.8 . .
C5 C4 H4A 125.8 . .
Cr1 C4 H4A 125.8 . .
C4 C5 C1 107.5(4) . .
C4 C5 C6 126.3(5) . .
C1 C5 C6 126.0(5) . .
C4 C5 Cr1 70.7(3) . .
C1 C5 Cr1 70.6(3) . .
C6 C5 Cr1 121.0(4) . .
C15 C6 C16 105.9(4) . .
C15 C6 C5 109.3(4) . .
C16 C6 C5 108.9(5) . .
C15 C6 C7 111.5(5) . .
C16 C6 C7 113.5(4) . .
C5 C6 C7 107.8(4) . .
C13 C7 C8 110.3(4) . .
C13 C7 C14 106.5(4) . .
C8 C7 C14 108.5(4) . .
C13 C7 C6 112.7(4) . .
C8 C7 C6 107.8(4) . .
C14 C7 C6 111.0(5) . .
C9 C8 C12 107.8(4) . .
C9 C8 C7 125.1(5) . .
C12 C8 C7 126.8(5) . .
C9 C8 Cr1 70.5(3) . .
C12 C8 Cr1 71.0(3) . .
C7 C8 Cr1 120.1(4) . .
C10 C9 C8 108.0(5) . .
C10 C9 Cr1 71.9(3) . .
C8 C9 Cr1 70.9(3) . .
C10 C9 H9A 125.9 . .
C8 C9 H9A 125.9 . .
Cr1 C9 H9A 125.9 . .
C9 C10 C11 108.4(5) . .
C9 C10 Cr1 69.9(3) . .
C11 C10 Cr1 71.1(3) . .
C9 C10 H10A 125.8 . .
C11 C10 H10A 125.8 . .
Cr1 C10 H10A 125.8 . .
C12 C11 C10 107.8(5) . .
C12 C11 Cr1 70.4(3) . .
C10 C11 Cr1 70.7(3) . .
C12 C11 H11A 126.1 . .
C10 C11 H11A 126.1 . .
Cr1 C11 H11A 126.1 . .
C11 C12 C8 107.9(5) . .
C11 C12 Cr1 71.5(3) . .
C8 C12 Cr1 70.3(3) . .
C11 C12 H12A 126.0 . .
C8 C12 H12A 126.0 . .
Cr1 C12 H12A 126.0 . .
C7 C13 H13A 109.5 . .
C7 C13 H13B 109.5 . .
H13A C13 H13B 109.5 . .
C7 C13 H13C 109.5 . .
H13A C13 H13C 109.5 . .
H13B C13 H13C 109.5 . .
C7 C14 H14A 109.5 . .
C7 C14 H14B 109.5 . .
H14A C14 H14B 109.5 . .
C7 C14 H14C 109.5 . .
H14A C14 H14C 109.5 . .
H14B C14 H14C 109.5 . .
C6 C15 H15A 109.5 . .
C6 C15 H15B 109.5 . .
H15A C15 H15B 109.5 . .
C6 C15 H15C 109.5 . .
H15A C15 H15C 109.5 . .
H15B C15 H15C 109.5 . .
C6 C16 H16A 109.5 . .
C6 C16 H16B 109.5 . .
H16A C16 H16B 109.5 . .
C6 C16 H16C 109.5 . .
H16A C16 H16C 109.5 . .
H16B C16 H16C 109.5 . .
N1 C17 Cr1 177.2(5) . .
C19 C18 C20 119.9(4) . 3_777
C19 C18 N1 122.1(4) . .
C20 C18 N1 118.0(5) 3_777 .
C18 C19 C20 120.2(4) . .
C18 C19 H19A 119.9 . .
C20 C19 H19A 119.9 . .
C19 C20 C18 119.9(5) . 3_777
C19 C20 H20A 120.1 . .
C18 C20 H20A 120.1 3_777 .
C17 Cr1 C4 114.9(2) . .
C17 Cr1 C5 141.5(2) . .
C4 Cr1 C5 38.5(2) . .
C17 Cr1 C1 113.3(2) . .
C4 Cr1 C1 64.7(2) . .
C5 Cr1 C1 38.94(17) . .
C17 Cr1 C9 110.1(2) . .
C4 Cr1 C9 96.3(2) . .
C5 Cr1 C9 101.83(19) . .
C1 Cr1 C9 136.60(18) . .
C17 Cr1 C8 142.8(2) . .
C4 Cr1 C8 92.7(2) . .
C5 Cr1 C8 75.5(2) . .
C1 Cr1 C8 100.7(2) . .
C9 Cr1 C8 38.64(19) . .
C17 Cr1 C12 121.6(2) . .
C4 Cr1 C12 123.4(2) . .
C5 Cr1 C12 91.0(2) . .
C1 Cr1 C12 92.6(2) . .
C9 Cr1 C12 64.7(2) . .
C8 Cr1 C12 38.71(18) . .
C17 Cr1 C10 78.9(2) . .
C4 Cr1 C10 130.5(2) . .
C5 Cr1 C10 138.15(19) . .
C1 Cr1 C10 156.3(2) . .
C9 Cr1 C10 38.13(18) . .
C8 Cr1 C10 64.0(2) . .
C12 Cr1 C10 64.0(2) . .
C17 Cr1 C2 79.7(2) . .
C4 Cr1 C2 63.9(2) . .
C5 Cr1 C2 63.7(2) . .
C1 Cr1 C2 37.46(19) . .
C9 Cr1 C2 160.2(2) . .
C8 Cr1 C2 136.9(2) . .
C12 Cr1 C2 125.8(2) . .
C10 Cr1 C2 158.16(19) . .
C17 Cr1 C11 85.2(2) . .
C4 Cr1 C11 156.7(2) . .
C5 Cr1 C11 129.1(2) . .
C1 Cr1 C11 119.8(2) . .
C9 Cr1 C11 64.3(2) . .
C8 Cr1 C11 64.2(2) . .
C12 Cr1 C11 38.10(19) . .
C10 Cr1 C11 38.3(2) . .
C2 Cr1 C11 135.1(2) . .
C17 Cr1 C3 80.2(2) . .
C4 Cr1 C3 38.03(18) . .
C5 Cr1 C3 63.9(2) . .
C1 Cr1 C3 63.8(2) . .
C9 Cr1 C3 124.5(2) . .
C8 Cr1 C3 130.70(19) . .
C12 Cr1 C3 153.9(2) . .
C10 Cr1 C3 139.8(2) . .
C2 Cr1 C3 38.2(2) . .
C11 Cr1 C3 164.94(18) . .
C17 N1 C18 128.6(5) . .

loop_
_geom_bond_atom_site_label_1
_geom_bond_atom_site_label_2
_geom_bond_distance
_geom_bond_site_symmetry_2
C1 C2 1.393(7) .
C1 C5 1.434(6) .
C1 Cr1 2.152(5) .
C1 H1A 1.0000 .
C2 C3 1.432(8) .
C2 Cr1 2.186(6) .
C2 H2A 1.0000 .
C3 C4 1.415(7) .
C3 Cr1 2.191(6) .
C3 H3A 1.0000 .
C4 C5 1.418(8) .
C4 Cr1 2.151(6) .
C4 H4A 1.0000 .
C5 C6 1.540(7) .
C5 Cr1 2.151(5) .
C6 C15 1.534(7) .
C6 C16 1.537(7) .
C6 C7 1.592(7) .
C7 C13 1.532(7) .
C7 C8 1.543(6) .
C7 C14 1.547(7) .
C8 C9 1.427(7) .
C8 C12 1.435(7) .
C8 Cr1 2.160(5) .
C9 C10 1.416(7) .
C9 Cr1 2.154(5) .
C9 H9A 1.0000 .
C10 C11 1.431(8) .
C10 Cr1 2.180(6) .
C10 H10A 1.0000 .
C11 C12 1.421(7) .
C11 Cr1 2.185(6) .
C11 H11A 1.0000 .
C12 Cr1 2.170(6) .
C12 H12A 1.0000 .
C13 H13A 0.9800 .
C13 H13B 0.9800 .
C13 H13C 0.9800 .
C14 H14A 0.9800 .
C14 H14B 0.9800 .
C14 H14C 0.9800 .
C15 H15A 0.9800 .
C15 H15B 0.9800 .
C15 H15C 0.9800 .
C16 H16A 0.9800 .
C16 H16B 0.9800 .
C16 H16C 0.9800 .
C17 N1 1.232(6) .
C17 Cr1 1.861(5) .
C18 C19 1.386(7) .
C18 C20 1.399(7) 3_777
C18 N1 1.427(6) .
C19 C20 1.395(6) .
C19 H19A 0.9500 .
C20 C18 1.399(7) 3_777
C20 H20A 0.9500 .
